data_4037312
loop_
_publ_author_name
'Satake, Akira'
'Ishizawa, Yuki'
'Katagiri, Hiroshi'
'Kondo, Shin-Ichi'

_publ_section_title
;
 Chloride Selective Macrocyclic Bisurea Derivatives with
 2,2'-Binaphthalene Moieties as Spacers.
;
_journal_issue 20
_journal_name_full 'The Journal of organic chemistry'
_journal_page_first 9848
_journal_page_last 9857
_journal_paper_doi 10.1021/acs.joc.6b01959
_journal_volume 81
_journal_year 2016
_chemical_formula_moiety 'C58 H60 N4 O2, C16 H36 N, 0.5(C2 H6 O S), Cl'
_chemical_formula_sum 'C75 H102 Cl N5 O2.5 S0.5'
_chemical_formula_weight 1165.10
_space_group_IT_number 15
_space_group_name_Hall '-C 2yc'
_space_group_name_H-M_alt 'C 1 2/c 1'
_symmetry_cell_setting monoclinic
_symmetry_space_group_name_H-M 'C 1 2/c 1'
_atom_sites_solution_hydrogens geom
_atom_sites_solution_primary direct
_atom_sites_solution_secondary difmap
_audit_creation_method SHELXL-97
_cell_angle_alpha 90.00
_cell_angle_beta 95.6897(7)
_cell_angle_gamma 90.00
_cell_formula_units_Z 8
_cell_length_a 34.4480(6)
_cell_length_b 16.3547(3)
_cell_length_c 24.2238(4)
_cell_measurement_reflns_used 75980
_cell_measurement_temperature 203
_cell_measurement_theta_max 68.24
_cell_measurement_theta_min 3.00
_cell_volume 13580.1(4)
_computing_cell_refinement 'PROCESS-AUTO (Rigaku, 1998)'
_computing_data_collection 'PROCESS-AUTO (Rigaku, 1998)'
_computing_data_reduction 'CrystalStructure (Rigaku/MSC, 2003)'
_computing_molecular_graphics 'ORTEPIII (Burnett & Johnson, 1996) and PLATON (Spek, 2009)'
_computing_publication_material 'Yadokari-XG 2009 (Wakita, 2001, Kabuto et al., 2009)'
_computing_structure_refinement 'SHELXL97 (Sheldrick, 2008)'
_computing_structure_solution 'SHELXS97 (Sheldrick, 2008)'
_diffrn_ambient_temperature 203
_diffrn_measured_fraction_theta_full 0.997
_diffrn_measured_fraction_theta_max 0.997
_diffrn_measurement_device_type 'Rigaku RAXIS-RAPID'
_diffrn_measurement_method \w
_diffrn_radiation_monochromator graphite
_diffrn_radiation_source 'rotating anode'
_diffrn_radiation_type CuK\a
_diffrn_radiation_wavelength 1.54187
_diffrn_reflns_av_R_equivalents 0.0428
_diffrn_reflns_av_sigmaI/netI 0.0311
_diffrn_reflns_limit_h_max 41
_diffrn_reflns_limit_h_min -41
_diffrn_reflns_limit_k_max 19
_diffrn_reflns_limit_k_min -19
_diffrn_reflns_limit_l_max 28
_diffrn_reflns_limit_l_min -28
_diffrn_reflns_number 118268
_diffrn_reflns_theta_full 67.00
_diffrn_reflns_theta_max 67.00
_diffrn_reflns_theta_min 2.99
_exptl_absorpt_coefficient_mu 1.011
_exptl_absorpt_correction_T_max 1.0000
_exptl_absorpt_correction_T_min 0.8979
_exptl_absorpt_correction_type multi-scan
_exptl_absorpt_process_details '(ABSCOR; Higashi, 1995)'
_exptl_crystal_colour colourless
_exptl_crystal_density_diffrn 1.140
_exptl_crystal_density_method 'not measured'
_exptl_crystal_description prism
_exptl_crystal_F_000 5056
_exptl_crystal_size_max 0.25
_exptl_crystal_size_mid 0.10
_exptl_crystal_size_min 0.08
_refine_diff_density_max 0.002
_refine_diff_density_min -0.001
_refine_diff_density_rms 0.000
_refine_ls_extinction_method none
_refine_ls_goodness_of_fit_ref 1.006
_refine_ls_hydrogen_treatment mixed
_refine_ls_matrix_type full
_refine_ls_number_parameters 861
_refine_ls_number_reflns 12075
_refine_ls_number_restraints 222
_refine_ls_restrained_S_all 1.019
_refine_ls_R_factor_all 0.1111
_refine_ls_R_factor_gt 0.0714
_refine_ls_shift/su_max 0.000
_refine_ls_shift/su_mean 0.000
_refine_ls_structure_factor_coef Fsqd
_refine_ls_weighting_details 'calc w=1/[\s^2^(Fo^2^)+(0.1103P)^2^+0.0001P] where P=(Fo^2^+2Fc^2^)/3'
_refine_ls_weighting_scheme calc
_refine_ls_wR_factor_gt 0.1830
_refine_ls_wR_factor_ref 0.2357
_reflns_number_gt 7704
_reflns_number_total 12075
_reflns_threshold_expression >2sigma(I)
_cod_data_source_file jo6b01959_si_002.cif
_cod_data_source_block 1498502
_cod_depositor_comments
;
The following automatic conversions were performed:

data item '_symmetry_cell_setting' value 'Monoclinic' was changed to
'monoclinic' in accordance with the
/home/saulius/struct/COD-crude-data/automatic-downloads/DataCite-retrospective/ACS/depositions/lib/dictionaries/cif_core.dic
dictionary named 'cif_core.dic' version 2.4.2 last updated on
2011-04-26.

Automatic conversion script
Id: cif_fix_values 6909 2019-04-08 15:41:33Z antanas 
;
_cod_original_sg_symbol_H-M 'C 2/c'
_cod_original_formula_sum 'C75 H102 Cl N5 O2.50 S0.50'
_cod_database_code 4037312

loop_
_symmetry_equiv_pos_as_xyz
'x, y, z'
'-x, y, -z+1/2'
'x+1/2, y+1/2, z'
'-x+1/2, y+1/2, -z+1/2'
'-x, -y, -z'
'x, -y, z-1/2'
'-x+1/2, -y+1/2, -z'
'x+1/2, -y+1/2, z-1/2'

loop_
_atom_site_label
_atom_site_type_symbol
_atom_site_fract_x
_atom_site_fract_y
_atom_site_fract_z
_atom_site_U_iso_or_equiv
_atom_site_adp_type
_atom_site_occupancy
_atom_site_symmetry_multiplicity
_atom_site_calc_flag
_atom_site_refinement_flags
_atom_site_disorder_assembly
_atom_site_disorder_group
C1 C 0.14387(8) 0.1312(2) 0.23099(12) 0.1064(8) Uani 1 1 d . . .
O1 O 0.10873(6) 0.12741(19) 0.22777(10) 0.1402(8) Uani 1 1 d . . .
N1 N 0.16421(7) 0.16374(15) 0.19001(9) 0.1031(6) Uani 1 1 d . . .
H1 H 0.1904(13) 0.164(3) 0.1975(17) 0.155 Uiso 1 1 d . . .
N2 N 0.16812(7) 0.10690(16) 0.27611(10) 0.1056(6) Uani 1 1 d . . .
H2 H 0.1936(13) 0.115(3) 0.2754(17) 0.158 Uiso 1 1 d . . .
C2 C 0.36457(9) 0.19961(19) 0.26373(12) 0.1058(8) Uani 1 1 d . . .
O2 O 0.39976(6) 0.20717(16) 0.27286(9) 0.1220(7) Uani 1 1 d . . .
N3 N 0.34576(7) 0.16803(16) 0.21558(10) 0.1043(6) Uani 1 1 d . . .
H3 H 0.3185(13) 0.164(3) 0.2124(17) 0.156 Uiso 1 1 d . . .
N4 N 0.33867(7) 0.22088(17) 0.30133(10) 0.1076(7) Uani 1 1 d . . .
H4 H 0.3141(13) 0.206(3) 0.2926(18) 0.161 Uiso 1 1 d . . .
C3 C 0.14809(8) 0.18712(17) 0.13674(12) 0.1015(7) Uani 1 1 d . . .
C4 C 0.11018(8) 0.21326(18) 0.12622(12) 0.1048(7) Uani 1 1 d . . .
H4A H 0.0947 0.2164 0.1560 0.126 Uiso 1 1 calc R . .
C5 C 0.09343(9) 0.23557(18) 0.07282(13) 0.1066(8) Uani 1 1 d . . .
C6 C 0.11699(9) 0.23431(19) 0.03045(13) 0.1105(8) Uani 1 1 d . . .
H6 H 0.1068 0.2508 -0.0052 0.133 Uiso 1 1 calc R . .
C7 C 0.15631(8) 0.20875(18) 0.03913(12) 0.1034(7) Uani 1 1 d . . .
C8 C 0.18007(9) 0.20554(19) -0.00511(13) 0.1079(8) Uani 1 1 d . . .
H8 H 0.1697 0.2223 -0.0407 0.130 Uiso 1 1 calc R . .
C9 C 0.21762(9) 0.17868(19) 0.00261(12) 0.1059(8) Uani 1 1 d . . .
H9 H 0.2326 0.1765 -0.0278 0.127 Uiso 1 1 calc R . .
C10 C 0.23451(8) 0.15406(17) 0.05534(12) 0.1024(7) Uani 1 1 d . . .
C11 C 0.21188(8) 0.15678(17) 0.09884(12) 0.1011(7) Uani 1 1 d . . .
H11 H 0.2228 0.1402 0.1342 0.121 Uiso 1 1 calc R . .
C12 C 0.17267(8) 0.18376(17) 0.09222(12) 0.1009(7) Uani 1 1 d . . .
C13 C 0.05051(9) 0.2591(2) 0.06487(13) 0.1131(8) Uani 1 1 d . . .
C14 C 0.03669(11) 0.2794(3) 0.00484(17) 0.1443(13) Uani 1 1 d . . .
H14 H 0.0520 0.3244 -0.0076 0.216 Uiso 1 1 calc . . .
H14A H 0.0094 0.2949 0.0020 0.216 Uiso 1 1 calc . . .
H14B H 0.0399 0.2319 -0.0182 0.216 Uiso 1 1 calc . . .
C15 C 0.02575(10) 0.1873(3) 0.08201(18) 0.1341(11) Uani 1 1 d . . .
H15 H 0.0285 0.1414 0.0573 0.201 Uiso 1 1 calc . . .
H15A H -0.0014 0.2037 0.0798 0.201 Uiso 1 1 calc . . .
H15B H 0.0344 0.1714 0.1198 0.201 Uiso 1 1 calc . . .
C16 C 0.04348(12) 0.3322(3) 0.1013(2) 0.1452(13) Uani 1 1 d . . .
H16 H 0.0527 0.3198 0.1395 0.218 Uiso 1 1 calc . . .
H16A H 0.0158 0.3442 0.0987 0.218 Uiso 1 1 calc . . .
H16B H 0.0574 0.3793 0.0890 0.218 Uiso 1 1 calc . . .
C17 C 0.36322(8) 0.13417(18) 0.17058(12) 0.1021(7) Uani 1 1 d . . .
C18 C 0.40198(9) 0.11392(19) 0.17364(12) 0.1060(8) Uani 1 1 d . . .
H18 H 0.4178 0.1250 0.2067 0.127 Uiso 1 1 calc R . .
C19 C 0.41932(8) 0.07704(19) 0.12912(13) 0.1069(8) Uani 1 1 d . . .
C20 C 0.39563(9) 0.0609(2) 0.08177(13) 0.1109(8) Uani 1 1 d . . .
H20 H 0.4063 0.0355 0.0520 0.133 Uiso 1 1 calc R . .
C21 C 0.35567(8) 0.08107(19) 0.07610(12) 0.1055(8) Uani 1 1 d . . .
C22 C 0.33149(9) 0.0655(2) 0.02671(13) 0.1138(8) Uani 1 1 d . . .
H22 H 0.3422 0.0390 -0.0027 0.137 Uiso 1 1 calc R . .
C23 C 0.29343(9) 0.0874(2) 0.02037(12) 0.1110(8) Uani 1 1 d . . .
H23 H 0.2784 0.0760 -0.0133 0.133 Uiso 1 1 calc R . .
C24 C 0.27579(8) 0.12720(18) 0.06331(12) 0.1022(7) Uani 1 1 d . . .
C25 C 0.29862(8) 0.14164(17) 0.11249(12) 0.1003(7) Uani 1 1 d . . .
H25 H 0.2872 0.1672 0.1417 0.120 Uiso 1 1 calc R . .
C26 C 0.33860(8) 0.11931(17) 0.12063(12) 0.1003(7) Uani 1 1 d . . .
C27 C 0.46232(9) 0.0554(2) 0.13694(14) 0.1152(9) Uani 1 1 d . . .
C28 C 0.47710(10) 0.0196(2) 0.08489(15) 0.1293(10) Uani 1 1 d . . .
H28 H 0.4633 -0.0309 0.0751 0.194 Uiso 1 1 calc . . .
H28A H 0.5048 0.0085 0.0918 0.194 Uiso 1 1 calc . . .
H28B H 0.4726 0.0583 0.0546 0.194 Uiso 1 1 calc . . .
C29 C 0.48635(11) 0.1320(3) 0.15312(19) 0.1405(12) Uani 1 1 d . . .
H29 H 0.4813 0.1733 0.1246 0.211 Uiso 1 1 calc . . .
H29A H 0.5139 0.1183 0.1569 0.211 Uiso 1 1 calc . . .
H29B H 0.4791 0.1530 0.1881 0.211 Uiso 1 1 calc . . .
C30 C 0.46858(11) -0.0093(3) 0.18302(16) 0.1346(11) Uani 1 1 d . . .
H30 H 0.4607 0.0129 0.2173 0.202 Uiso 1 1 calc . . .
H30A H 0.4959 -0.0242 0.1883 0.202 Uiso 1 1 calc . . .
H30B H 0.4531 -0.0573 0.1725 0.202 Uiso 1 1 calc . . .
C31 C 0.15655(8) 0.06185(18) 0.32164(12) 0.1032(7) Uani 1 1 d . . .
C32 C 0.12367(9) 0.0144(2) 0.31660(13) 0.1108(8) Uani 1 1 d . A .
H32 H 0.1082 0.0134 0.2824 0.133 Uiso 1 1 calc R . .
C33 C 0.11206(9) -0.0329(2) 0.36076(13) 0.1127(8) Uani 1 1 d . . .
C34 C 0.13485(9) -0.03000(19) 0.41036(13) 0.1119(8) Uani 1 1 d . A .
H34 H 0.1275 -0.0608 0.4404 0.134 Uiso 1 1 calc R . .
C35 C 0.16909(9) 0.01798(18) 0.41753(12) 0.1039(7) Uani 1 1 d . . .
C36 C 0.19284(9) 0.02013(19) 0.46850(13) 0.1104(8) Uani 1 1 d . A .
H36 H 0.1853 -0.0099 0.4988 0.132 Uiso 1 1 calc R . .
C37 C 0.22631(9) 0.06463(19) 0.47468(12) 0.1087(8) Uani 1 1 d . . .
H37 H 0.2417 0.0642 0.5090 0.130 Uiso 1 1 calc R A .
C38 C 0.23847(9) 0.11139(18) 0.43076(12) 0.1039(7) Uani 1 1 d . A .
C39 C 0.21525(8) 0.11128(18) 0.38106(12) 0.1033(7) Uani 1 1 d . . .
H39 H 0.2227 0.1433 0.3517 0.124 Uiso 1 1 calc R A .
C40 C 0.18062(8) 0.06473(17) 0.37269(11) 0.1007(7) Uani 1 1 d . A .
C41A C 0.07532(6) -0.08287(12) 0.35090(7) 0.1298(16) Uani 0.67 1 d PDU A 1
C42A C 0.08099(13) -0.1436(3) 0.30277(14) 0.169(2) Uani 0.67 1 d PDU A 1
H42A H 0.0579 -0.1772 0.2956 0.254 Uiso 0.67 1 calc P B 1
H42B H 0.1034 -0.1782 0.3131 0.254 Uiso 0.67 1 calc P C 1
H42C H 0.0852 -0.1131 0.2696 0.254 Uiso 0.67 1 calc P D 1
C43A C 0.04114(11) -0.0289(3) 0.3324(2) 0.174(2) Uani 0.67 1 d PDU A 1
H43A H 0.0464 0.0008 0.2994 0.261 Uiso 0.67 1 calc P E 1
H43B H 0.0369 0.0096 0.3617 0.261 Uiso 0.67 1 calc P F 1
H43C H 0.0180 -0.0622 0.3243 0.261 Uiso 0.67 1 calc P G 1
C44A C 0.06800(17) -0.1351(3) 0.39984(17) 0.158(2) Uani 0.67 1 d PDU A 1
H44A H 0.0447 -0.1677 0.3908 0.237 Uiso 0.67 1 calc P H 1
H44B H 0.0644 -0.1003 0.4314 0.237 Uiso 0.67 1 calc P I 1
H44C H 0.0902 -0.1708 0.4090 0.237 Uiso 0.67 1 calc P J 1
C41B C 0.07625(14) -0.0915(3) 0.35308(19) 0.138(3) Uani 0.33 1 d PDU A 2
C42B C 0.0907(3) -0.1808(4) 0.3642(4) 0.159(4) Uani 0.33 1 d PDU A 2
H42D H 0.1086 -0.1957 0.3373 0.238 Uiso 0.33 1 calc P K 2
H42E H 0.0685 -0.2177 0.3609 0.238 Uiso 0.33 1 calc P L 2
H42F H 0.1040 -0.1845 0.4013 0.238 Uiso 0.33 1 calc P M 2
C43B C 0.0552(3) -0.0888(6) 0.2957(2) 0.150(3) Uani 0.33 1 d PDU A 2
H43D H 0.0731 -0.1032 0.2688 0.224 Uiso 0.33 1 calc P N 2
H43E H 0.0452 -0.0341 0.2880 0.224 Uiso 0.33 1 calc P O 2
H43F H 0.0337 -0.1274 0.2932 0.224 Uiso 0.33 1 calc P P 2
C44B C 0.0498(2) -0.0729(6) 0.3972(3) 0.154(3) Uani 0.33 1 d PDU A 2
H44D H 0.0397 -0.0179 0.3921 0.231 Uiso 0.33 1 calc P Q 2
H44E H 0.0644 -0.0774 0.4335 0.231 Uiso 0.33 1 calc P R 2
H44F H 0.0284 -0.1116 0.3946 0.231 Uiso 0.33 1 calc P S 2
C45 C 0.34931(8) 0.25570(18) 0.35402(12) 0.1032(7) Uani 1 1 d . . .
C46 C 0.37897(9) 0.3121(2) 0.36173(13) 0.1101(8) Uani 1 1 d . T .
H46 H 0.3928 0.3259 0.3315 0.132 Uiso 1 1 calc R . .
C47 C 0.38935(9) 0.3501(2) 0.41341(13) 0.1103(8) Uani 1 1 d . . .
C48 C 0.36929(9) 0.3281(2) 0.45688(13) 0.1111(8) Uani 1 1 d . T .
H48 H 0.3760 0.3522 0.4918 0.133 Uiso 1 1 calc R . .
C49 C 0.33875(8) 0.27046(19) 0.45114(12) 0.1057(8) Uani 1 1 d . . .
C50 C 0.31800(9) 0.2483(2) 0.49659(13) 0.1131(8) Uani 1 1 d . T .
H50 H 0.3256 0.2704 0.5318 0.136 Uiso 1 1 calc R . .
C51 C 0.28733(9) 0.1957(2) 0.49039(12) 0.1112(8) Uani 1 1 d . . .
H51 H 0.2743 0.1817 0.5214 0.133 Uiso 1 1 calc R T .
C52 C 0.27464(9) 0.16151(18) 0.43792(12) 0.1056(7) Uani 1 1 d . A .
C53 C 0.29547(8) 0.17992(18) 0.39390(12) 0.1047(7) Uani 1 1 d . . .
H53 H 0.2880 0.1557 0.3593 0.126 Uiso 1 1 calc R T .
C54 C 0.32766(8) 0.23406(18) 0.39895(11) 0.1021(7) Uani 1 1 d . T .
C55A C 0.42001(5) 0.41969(13) 0.41937(7) 0.1208(16) Uani 0.61 1 d PDU T 1
C56A C 0.43459(12) 0.4458(3) 0.36451(12) 0.144(2) Uani 0.61 1 d PDU T 1
H56A H 0.4526 0.4913 0.3710 0.216 Uiso 0.61 1 calc P U 1
H56B H 0.4126 0.4625 0.3388 0.216 Uiso 0.61 1 calc P V 1
H56C H 0.4479 0.4003 0.3489 0.216 Uiso 0.61 1 calc P W 1
C57A C 0.45406(9) 0.3889(3) 0.45847(19) 0.166(2) Uani 0.61 1 d PDU T 1
H57A H 0.4455 0.3797 0.4949 0.249 Uiso 0.61 1 calc P X 1
H57B H 0.4748 0.4292 0.4611 0.249 Uiso 0.61 1 calc P Y 1
H57C H 0.4636 0.3380 0.4443 0.249 Uiso 0.61 1 calc P Z 1
C58A C 0.40269(14) 0.4963(3) 0.4447(2) 0.154(2) Uani 0.61 1 d PDU T 1
H58A H 0.4228 0.5375 0.4515 0.231 Uiso 0.61 1 calc P A 1
H58B H 0.3926 0.4819 0.4795 0.231 Uiso 0.61 1 calc P B 1
H58C H 0.3817 0.5178 0.4192 0.231 Uiso 0.61 1 calc P C 1
C55B C 0.42457(12) 0.4030(3) 0.41981(19) 0.133(2) Uani 0.39 1 d PDU T 2
C56B C 0.4178(3) 0.4722(4) 0.3777(3) 0.158(4) Uani 0.39 1 d PDU T 2
H56D H 0.4413 0.5049 0.3779 0.237 Uiso 0.39 1 calc P D 2
H56E H 0.3964 0.5064 0.3875 0.237 Uiso 0.39 1 calc P E 2
H56F H 0.4112 0.4494 0.3410 0.237 Uiso 0.39 1 calc P F 2
C57B C 0.46122(19) 0.3563(5) 0.4092(4) 0.161(4) Uani 0.39 1 d PDU T 2
H57D H 0.4584 0.3345 0.3718 0.241 Uiso 0.39 1 calc P G 2
H57E H 0.4652 0.3116 0.4355 0.241 Uiso 0.39 1 calc P H 2
H57F H 0.4835 0.3928 0.4136 0.241 Uiso 0.39 1 calc P I 2
C58B C 0.4306(3) 0.4427(6) 0.4778(3) 0.159(3) Uani 0.39 1 d PDU T 2
H58D H 0.4509 0.4838 0.4782 0.238 Uiso 0.39 1 calc P J 2
H58E H 0.4382 0.4011 0.5053 0.238 Uiso 0.39 1 calc P K 2
H58F H 0.4064 0.4681 0.4863 0.238 Uiso 0.39 1 calc P L 2
Cl1 Cl 0.25488(2) 0.15380(5) 0.24629(3) 0.1109(2) Uani 1 1 d . . .
N5 N 0.18210(8) 0.39897(15) 0.26062(11) 0.1128(7) Uani 1 1 d . . .
C59 C 0.21094(10) 0.4384(2) 0.30393(14) 0.1144(9) Uani 1 1 d . . .
H59 H 0.1962 0.4672 0.3306 0.137 Uiso 1 1 calc R . .
H59A H 0.2258 0.4795 0.2855 0.137 Uiso 1 1 calc R . .
C60 C 0.23967(11) 0.3811(2) 0.33605(15) 0.1242(10) Uani 1 1 d . . .
H60 H 0.2261 0.3498 0.3628 0.149 Uiso 1 1 calc R . .
H60A H 0.2500 0.3423 0.3103 0.149 Uiso 1 1 calc R . .
C61 C 0.27315(12) 0.4286(2) 0.36652(15) 0.1306(11) Uani 1 1 d . . .
H61 H 0.2625 0.4745 0.3861 0.157 Uiso 1 1 calc R . .
H61A H 0.2870 0.3928 0.3944 0.157 Uiso 1 1 calc R . .
C62 C 0.30197(12) 0.4612(3) 0.32870(19) 0.1417(12) Uani 1 1 d . . .
H62 H 0.3131 0.4160 0.3096 0.213 Uiso 1 1 calc . . .
H62A H 0.3226 0.4905 0.3506 0.213 Uiso 1 1 calc . . .
H62B H 0.2887 0.4980 0.3017 0.213 Uiso 1 1 calc . . .
C63 C 0.20327(10) 0.36545(19) 0.21303(13) 0.1108(8) Uani 1 1 d . . .
H63 H 0.2236 0.3277 0.2286 0.133 Uiso 1 1 calc R . .
H63A H 0.1846 0.3336 0.1886 0.133 Uiso 1 1 calc R . .
C64 C 0.22196(11) 0.4280(2) 0.17822(14) 0.1200(9) Uani 1 1 d . . .
H64 H 0.2369 0.4671 0.2026 0.144 Uiso 1 1 calc R . .
H64A H 0.2016 0.4583 0.1557 0.144 Uiso 1 1 calc R . .
C65 C 0.24905(11) 0.3870(2) 0.14033(14) 0.1224(10) Uani 1 1 d . . .
H65 H 0.2354 0.3405 0.1218 0.147 Uiso 1 1 calc R . .
H65A H 0.2549 0.4261 0.1116 0.147 Uiso 1 1 calc R . .
C66 C 0.28684(12) 0.3572(2) 0.16986(18) 0.1367(12) Uani 1 1 d . . .
H66 H 0.3003 0.4024 0.1894 0.205 Uiso 1 1 calc . . .
H66A H 0.3031 0.3350 0.1430 0.205 Uiso 1 1 calc . . .
H66B H 0.2815 0.3150 0.1962 0.205 Uiso 1 1 calc . . .
C67 C 0.16168(10) 0.3277(2) 0.28540(15) 0.1196(9) Uani 1 1 d . . .
H67 H 0.1813 0.2866 0.2977 0.144 Uiso 1 1 calc R . .
H67A H 0.1439 0.3028 0.2561 0.144 Uiso 1 1 calc R . .
C68 C 0.13861(11) 0.3483(2) 0.33392(16) 0.1298(11) Uani 1 1 d . . .
H68 H 0.1557 0.3753 0.3632 0.156 Uiso 1 1 calc R . .
H68A H 0.1173 0.3859 0.3217 0.156 Uiso 1 1 calc R . .
C69 C 0.12206(11) 0.2710(3) 0.35642(16) 0.1297(11) Uani 1 1 d . . .
H69 H 0.1436 0.2355 0.3711 0.156 Uiso 1 1 calc R . .
H69A H 0.1071 0.2418 0.3261 0.156 Uiso 1 1 calc R . .
C70 C 0.09582(13) 0.2878(3) 0.40205(18) 0.1544(15) Uani 1 1 d . . .
H70 H 0.1102 0.3187 0.4315 0.232 Uiso 1 1 calc . . .
H70A H 0.0873 0.2363 0.4167 0.232 Uiso 1 1 calc . . .
H70B H 0.0733 0.3189 0.3870 0.232 Uiso 1 1 calc . . .
C71 C 0.15300(10) 0.4638(2) 0.23958(14) 0.1165(9) Uani 1 1 d . . .
H71 H 0.1670 0.5068 0.2215 0.140 Uiso 1 1 calc R . .
H71A H 0.1422 0.4886 0.2715 0.140 Uiso 1 1 calc R . .
C72 C 0.11948(10) 0.4345(2) 0.19920(16) 0.1258(10) Uani 1 1 d . . .
H72 H 0.1023 0.3993 0.2187 0.151 Uiso 1 1 calc R . .
H72A H 0.1298 0.4020 0.1699 0.151 Uiso 1 1 calc R . .
C73 C 0.09607(11) 0.5063(2) 0.17315(17) 0.1303(11) Uani 1 1 d . . .
H73 H 0.0698 0.4874 0.1601 0.156 Uiso 1 1 calc R . .
H73A H 0.0936 0.5480 0.2016 0.156 Uiso 1 1 calc R . .
C74 C 0.11412(15) 0.5445(3) 0.1256(2) 0.1580(15) Uani 1 1 d . . .
H74 H 0.1398 0.5655 0.1385 0.237 Uiso 1 1 calc . . .
H74A H 0.0977 0.5890 0.1104 0.237 Uiso 1 1 calc . . .
H74B H 0.1165 0.5037 0.0970 0.237 Uiso 1 1 calc . . .
C1S C -0.02908(11) 0.2706(5) 0.2469(5) 0.232(6) Uani 0.50 1 d PDU . .
O1S O 0.04753(12) 0.2985(3) 0.2440(2) 0.1552(13) Uani 0.50 1 d PDU . .
C2S C 0.0245(2) 0.1470(2) 0.2644(6) 0.216(6) Uani 0.50 1 d PD . .
S1S S 0.01974(7) 0.25455(15) 0.27472(10) 0.1522(7) Uani 0.50 1 d PDU . .

loop_
_atom_site_aniso_label
_atom_site_aniso_U_11
_atom_site_aniso_U_22
_atom_site_aniso_U_33
_atom_site_aniso_U_23
_atom_site_aniso_U_13
_atom_site_aniso_U_12
C1 0.1013(16) 0.1196(18) 0.0983(17) 0.0055(14) 0.0101(13) 0.0012(14)
O1 0.0935(12) 0.202(2) 0.1241(15) 0.0449(15) 0.0073(11) -0.0052(13)
N1 0.0973(12) 0.1187(15) 0.0928(13) 0.0079(11) 0.0076(10) 0.0021(11)
N2 0.0983(13) 0.1237(16) 0.0943(13) 0.0111(12) 0.0065(11) -0.0026(12)
C2 0.1064(17) 0.1140(18) 0.0972(16) 0.0002(14) 0.0112(13) 0.0007(14)
O2 0.0976(11) 0.1521(17) 0.1157(14) -0.0160(12) 0.0078(10) -0.0025(11)
N3 0.0986(13) 0.1196(15) 0.0943(13) -0.0066(11) 0.0086(11) 0.0025(11)
N4 0.0989(13) 0.1268(16) 0.0968(14) -0.0087(12) 0.0087(11) -0.0065(12)
C3 0.1023(15) 0.1042(16) 0.0971(16) 0.0020(13) 0.0059(13) 0.0010(13)
C4 0.1009(15) 0.1133(17) 0.0999(17) 0.0025(14) 0.0078(13) 0.0079(13)
C5 0.1055(16) 0.1081(17) 0.1048(18) 0.0025(14) 0.0043(14) 0.0058(13)
C6 0.1082(17) 0.1144(18) 0.1065(18) 0.0092(15) -0.0006(15) 0.0038(14)
C7 0.1047(16) 0.1109(17) 0.0937(16) 0.0064(13) 0.0048(13) -0.0008(13)
C8 0.1068(17) 0.1171(18) 0.0985(17) 0.0057(14) 0.0037(14) -0.0026(14)
C9 0.1087(17) 0.1200(18) 0.0883(15) 0.0027(13) 0.0061(13) -0.0036(14)
C10 0.1022(15) 0.1054(16) 0.1000(16) 0.0009(13) 0.0115(13) -0.0029(13)
C11 0.1017(15) 0.1051(16) 0.0956(16) 0.0023(13) 0.0060(13) -0.0002(13)
C12 0.1013(15) 0.1043(15) 0.0965(16) 0.0027(13) 0.0074(13) -0.0020(13)
C13 0.1083(17) 0.1179(19) 0.1109(19) 0.0020(15) -0.0006(15) 0.0111(15)
C14 0.122(2) 0.177(3) 0.131(3) 0.017(2) -0.004(2) 0.025(2)
C15 0.108(2) 0.139(3) 0.153(3) 0.008(2) 0.0048(19) 0.0024(18)
C16 0.130(2) 0.136(3) 0.165(3) -0.024(2) -0.006(2) 0.027(2)
C17 0.1011(15) 0.1055(16) 0.1000(16) 0.0014(13) 0.0119(13) 0.0046(13)
C18 0.1038(16) 0.1140(17) 0.1002(17) 0.0021(14) 0.0097(13) 0.0064(14)
C19 0.1035(16) 0.1134(17) 0.1045(18) 0.0067(14) 0.0133(14) 0.0083(14)
C20 0.1109(17) 0.1163(18) 0.1068(18) -0.0030(15) 0.0169(15) 0.0112(15)
C21 0.1028(16) 0.1132(17) 0.1011(17) -0.0027(14) 0.0123(13) 0.0080(14)
C22 0.1097(18) 0.130(2) 0.1023(18) -0.0095(16) 0.0141(14) 0.0094(16)
C23 0.1109(18) 0.127(2) 0.0943(17) -0.0080(15) 0.0078(14) 0.0005(15)
C24 0.1031(15) 0.1083(16) 0.0956(16) 0.0012(13) 0.0114(13) -0.0011(13)
C25 0.1024(15) 0.1050(16) 0.0939(15) 0.0018(12) 0.0117(12) 0.0023(13)
C26 0.1010(15) 0.1033(15) 0.0968(16) 0.0008(13) 0.0108(12) 0.0022(12)
C27 0.1065(17) 0.123(2) 0.117(2) 0.0049(16) 0.0124(15) 0.0120(15)
C28 0.122(2) 0.144(2) 0.124(2) 0.0073(19) 0.0201(18) 0.0318(19)
C29 0.112(2) 0.145(3) 0.166(3) -0.013(2) 0.020(2) 0.006(2)
C30 0.121(2) 0.153(3) 0.129(2) 0.019(2) 0.0066(19) 0.021(2)
C31 0.1040(16) 0.1091(16) 0.0976(16) 0.0057(13) 0.0143(13) -0.0019(13)
C32 0.1110(17) 0.123(2) 0.0988(17) 0.0048(15) 0.0124(14) -0.0050(15)
C33 0.1141(18) 0.1183(19) 0.1075(19) 0.0017(15) 0.0191(15) -0.0055(15)
C34 0.1219(19) 0.1132(18) 0.1024(18) 0.0048(15) 0.0203(15) -0.0064(15)
C35 0.1097(16) 0.1031(16) 0.1000(17) 0.0042(13) 0.0164(13) 0.0019(13)
C36 0.1224(19) 0.1117(18) 0.0981(17) 0.0037(14) 0.0161(15) -0.0001(15)
C37 0.1197(19) 0.1144(18) 0.0918(16) 0.0040(14) 0.0103(14) 0.0029(15)
C38 0.1085(16) 0.1076(16) 0.0960(16) 0.0001(13) 0.0126(13) 0.0029(13)
C39 0.1071(16) 0.1079(16) 0.0952(16) 0.0027(13) 0.0123(13) 0.0019(13)
C40 0.1040(15) 0.1028(15) 0.0954(16) 0.0049(13) 0.0109(13) 0.0020(13)
C41A 0.123(3) 0.147(3) 0.120(3) 0.003(3) 0.017(3) -0.031(3)
C42A 0.178(5) 0.168(5) 0.163(5) -0.023(4) 0.024(4) -0.056(4)
C43A 0.113(3) 0.204(6) 0.204(6) 0.036(5) 0.008(4) -0.029(4)
C44A 0.157(4) 0.169(5) 0.149(4) 0.021(4) 0.019(4) -0.048(4)
C41B 0.130(5) 0.151(5) 0.133(5) 0.002(5) 0.016(5) -0.030(5)
C42B 0.161(7) 0.142(7) 0.171(8) -0.003(7) 0.010(7) -0.040(6)
C43B 0.131(6) 0.167(7) 0.148(7) 0.011(6) -0.003(6) -0.037(6)
C44B 0.127(6) 0.178(8) 0.160(7) -0.019(7) 0.036(6) -0.031(6)
C45 0.1024(15) 0.1109(17) 0.0954(16) -0.0021(13) 0.0053(13) 0.0019(13)
C46 0.1047(16) 0.1229(19) 0.1024(18) -0.0030(15) 0.0081(14) -0.0009(15)
C47 0.1028(16) 0.1229(19) 0.1041(18) -0.0088(15) 0.0052(14) -0.0028(14)
C48 0.1052(17) 0.127(2) 0.0995(17) -0.0111(15) 0.0020(14) -0.0012(15)
C49 0.1042(16) 0.1149(18) 0.0968(16) -0.0035(14) 0.0041(13) 0.0031(14)
C50 0.1106(18) 0.132(2) 0.0961(17) -0.0068(15) 0.0055(14) 0.0002(16)
C51 0.1116(18) 0.131(2) 0.0910(16) -0.0004(15) 0.0100(14) 0.0010(16)
C52 0.1068(16) 0.1086(17) 0.1014(17) -0.0011(14) 0.0106(14) 0.0039(13)
C53 0.1061(16) 0.1120(17) 0.0959(16) -0.0024(13) 0.0093(13) 0.0027(14)
C54 0.1016(15) 0.1107(17) 0.0934(15) -0.0024(13) 0.0075(12) 0.0040(13)
C55A 0.114(3) 0.135(3) 0.113(3) -0.009(3) 0.008(3) -0.018(3)
C56A 0.138(4) 0.161(5) 0.135(4) -0.008(4) 0.029(3) -0.036(4)
C57A 0.129(4) 0.193(6) 0.169(5) 0.014(5) -0.020(4) -0.030(4)
C58A 0.155(5) 0.135(4) 0.177(5) -0.030(4) 0.041(4) -0.033(4)
C55B 0.122(4) 0.150(5) 0.124(5) -0.013(4) 0.000(4) -0.024(4)
C56B 0.157(7) 0.149(7) 0.165(7) 0.006(6) -0.002(6) -0.040(6)
C57B 0.112(5) 0.197(8) 0.173(8) -0.018(7) 0.012(6) -0.029(6)
C58B 0.143(6) 0.182(7) 0.151(6) -0.033(6) 0.009(5) -0.045(5)
Cl1 0.1022(4) 0.1307(5) 0.0996(4) 0.0025(4) 0.0088(3) -0.0066(3)
N5 0.1185(16) 0.1064(14) 0.1142(16) -0.0033(12) 0.0149(13) 0.0019(12)
C59 0.122(2) 0.1084(18) 0.113(2) -0.0051(15) 0.0118(16) 0.0038(15)
C60 0.140(2) 0.114(2) 0.117(2) 0.0057(17) 0.0115(19) 0.0059(18)
C61 0.150(3) 0.121(2) 0.117(2) -0.0030(18) -0.008(2) 0.018(2)
C62 0.133(3) 0.133(3) 0.155(3) 0.009(2) -0.003(2) 0.007(2)
C63 0.1206(19) 0.1032(16) 0.1103(19) -0.0030(14) 0.0205(15) 0.0043(14)
C64 0.133(2) 0.1117(19) 0.117(2) 0.0024(16) 0.0182(17) 0.0001(17)
C65 0.142(2) 0.117(2) 0.111(2) -0.0063(16) 0.0267(18) -0.0123(18)
C66 0.136(2) 0.132(2) 0.146(3) 0.012(2) 0.033(2) 0.006(2)
C67 0.126(2) 0.1112(19) 0.124(2) 0.0035(16) 0.0251(17) -0.0026(16)
C68 0.134(2) 0.129(2) 0.131(2) 0.0028(19) 0.034(2) 0.0056(19)
C69 0.124(2) 0.142(3) 0.124(2) 0.014(2) 0.0189(18) 0.0030(19)
C70 0.141(3) 0.188(4) 0.138(3) 0.035(3) 0.033(2) 0.021(3)
C71 0.120(2) 0.1084(18) 0.121(2) -0.0023(16) 0.0130(17) 0.0085(15)
C72 0.121(2) 0.119(2) 0.137(3) -0.0027(18) 0.0093(19) 0.0017(17)
C73 0.128(2) 0.121(2) 0.140(3) -0.008(2) 0.003(2) 0.0054(18)
C74 0.167(3) 0.148(3) 0.159(3) 0.018(3) 0.011(3) -0.008(3)
C1S 0.213(8) 0.267(9) 0.229(8) -0.075(7) 0.088(7) 0.009(7)
O1S 0.151(2) 0.165(3) 0.152(2) 0.013(2) 0.024(2) -0.021(2)
C2S 0.160(7) 0.154(7) 0.347(17) 0.031(9) 0.095(9) 0.011(6)
S1S 0.1458(14) 0.1620(16) 0.1496(16) 0.0088(13) 0.0186(13) -0.0103(13)

loop_
_atom_type_symbol
_atom_type_description
_atom_type_scat_dispersion_real
_atom_type_scat_dispersion_imag
_atom_type_scat_source
C C 0.0181 0.0091 'International Tables Vol C Tables 4.2.6.8 and 6.1.1.4'
H H 0.0000 0.0000 'International Tables Vol C Tables 4.2.6.8 and 6.1.1.4'
Cl Cl 0.3639 0.7018 'International Tables Vol C Tables 4.2.6.8 and 6.1.1.4'
N N 0.0311 0.0180 'International Tables Vol C Tables 4.2.6.8 and 6.1.1.4'
O O 0.0492 0.0322 'International Tables Vol C Tables 4.2.6.8 and 6.1.1.4'
S S 0.3331 0.5567 'International Tables Vol C Tables 4.2.6.8 and 6.1.1.4'

loop_
_geom_angle_atom_site_label_1
_geom_angle_atom_site_label_2
_geom_angle_atom_site_label_3
_geom_angle
_geom_angle_site_symmetry_1
_geom_angle_site_symmetry_3
O1 C1 N2 124.5(3) . .
O1 C1 N1 123.5(3) . .
N2 C1 N1 112.0(2) . .
C1 N1 C3 125.7(2) . .
C1 N1 H1 115(3) . .
C3 N1 H1 118(3) . .
C1 N2 C31 125.2(2) . .
C1 N2 H2 118(3) . .
C31 N2 H2 117(3) . .
O2 C2 N3 124.7(3) . .
O2 C2 N4 123.5(3) . .
N3 C2 N4 111.9(2) . .
C2 N3 C17 126.9(2) . .
C2 N3 H3 118(3) . .
C17 N3 H3 114(3) . .
C2 N4 C45 124.8(2) . .
C2 N4 H4 116(3) . .
C45 N4 H4 119(3) . .
C4 C3 N1 122.5(3) . .
C4 C3 C12 119.5(3) . .
N1 C3 C12 118.0(2) . .
C3 C4 C5 123.1(3) . .
C3 C4 H4A 118.5 . .
C5 C4 H4A 118.5 . .
C6 C5 C4 117.6(3) . .
C6 C5 C13 123.3(3) . .
C4 C5 C13 119.0(3) . .
C5 C6 C7 121.5(3) . .
C5 C6 H6 119.2 . .
C7 C6 H6 119.2 . .
C12 C7 C8 118.1(3) . .
C12 C7 C6 120.7(3) . .
C8 C7 C6 121.1(3) . .
C9 C8 C7 121.5(3) . .
C9 C8 H8 119.3 . .
C7 C8 H8 119.3 . .
C8 C9 C10 121.2(3) . .
C8 C9 H9 119.4 . .
C10 C9 H9 119.4 . .
C11 C10 C9 118.2(3) . .
C11 C10 C24 121.3(3) . .
C9 C10 C24 120.5(3) . .
C10 C11 C12 122.1(3) . .
C10 C11 H11 118.9 . .
C12 C11 H11 118.9 . .
C7 C12 C11 118.9(3) . .
C7 C12 C3 117.4(3) . .
C11 C12 C3 123.6(3) . .
C16 C13 C5 109.5(3) . .
C16 C13 C14 109.3(3) . .
C5 C13 C14 112.6(3) . .
C16 C13 C15 108.7(3) . .
C5 C13 C15 109.4(3) . .
C14 C13 C15 107.2(3) . .
C13 C14 H14 109.5 . .
C13 C14 H14A 109.5 . .
H14 C14 H14A 109.5 . .
C13 C14 H14B 109.5 . .
H14 C14 H14B 109.5 . .
H14A C14 H14B 109.5 . .
C13 C15 H15 109.5 . .
C13 C15 H15A 109.5 . .
H15 C15 H15A 109.5 . .
C13 C15 H15B 109.5 . .
H15 C15 H15B 109.5 . .
H15A C15 H15B 109.5 . .
C13 C16 H16 109.5 . .
C13 C16 H16A 109.5 . .
H16 C16 H16A 109.5 . .
C13 C16 H16B 109.5 . .
H16 C16 H16B 109.5 . .
H16A C16 H16B 109.5 . .
C18 C17 N3 122.8(3) . .
C18 C17 C26 119.9(3) . .
N3 C17 C26 117.3(2) . .
C17 C18 C19 122.9(3) . .
C17 C18 H18 118.6 . .
C19 C18 H18 118.6 . .
C20 C19 C18 117.3(3) . .
C20 C19 C27 123.7(3) . .
C18 C19 C27 119.0(3) . .
C19 C20 C21 122.2(3) . .
C19 C20 H20 118.9 . .
C21 C20 H20 118.9 . .
C20 C21 C22 121.9(3) . .
C20 C21 C26 120.1(3) . .
C22 C21 C26 117.9(3) . .
C23 C22 C21 122.1(3) . .
C23 C22 H22 118.9 . .
C21 C22 H22 118.9 . .
C22 C23 C24 121.4(3) . .
C22 C23 H23 119.3 . .
C24 C23 H23 119.3 . .
C25 C24 C23 117.6(3) . .
C25 C24 C10 121.2(3) . .
C23 C24 C10 121.1(3) . .
C24 C25 C26 122.5(3) . .
C24 C25 H25 118.7 . .
C26 C25 H25 118.7 . .
C25 C26 C21 118.4(3) . .
C25 C26 C17 124.1(3) . .
C21 C26 C17 117.5(2) . .
C19 C27 C28 112.9(3) . .
C19 C27 C29 109.7(3) . .
C28 C27 C29 108.1(3) . .
C19 C27 C30 108.4(3) . .
C28 C27 C30 107.6(3) . .
C29 C27 C30 110.1(3) . .
C27 C28 H28 109.5 . .
C27 C28 H28A 109.5 . .
H28 C28 H28A 109.5 . .
C27 C28 H28B 109.5 . .
H28 C28 H28B 109.5 . .
H28A C28 H28B 109.5 . .
C27 C29 H29 109.5 . .
C27 C29 H29A 109.5 . .
H29 C29 H29A 109.5 . .
C27 C29 H29B 109.5 . .
H29 C29 H29B 109.5 . .
H29A C29 H29B 109.5 . .
C27 C30 H30 109.5 . .
C27 C30 H30A 109.5 . .
H30 C30 H30A 109.5 . .
C27 C30 H30B 109.5 . .
H30 C30 H30B 109.5 . .
H30A C30 H30B 109.5 . .
C32 C31 N2 121.3(3) . .
C32 C31 C40 120.2(3) . .
N2 C31 C40 118.4(2) . .
C31 C32 C33 122.5(3) . .
C31 C32 H32 118.7 . .
C33 C32 H32 118.7 . .
C34 C33 C32 117.8(3) . .
C34 C33 C41A 123.9(3) . .
C32 C33 C41A 118.3(3) . .
C34 C33 C41B 120.3(3) . .
C32 C33 C41B 121.8(3) . .
C41A C33 C41B 5.36(19) . .
C33 C34 C35 121.7(3) . .
C33 C34 H34 119.1 . .
C35 C34 H34 119.1 . .
C36 C35 C34 121.7(3) . .
C36 C35 C40 118.3(3) . .
C34 C35 C40 120.0(3) . .
C37 C36 C35 121.4(3) . .
C37 C36 H36 119.3 . .
C35 C36 H36 119.3 . .
C36 C37 C38 121.4(3) . .
C36 C37 H37 119.3 . .
C38 C37 H37 119.3 . .
C39 C38 C37 118.0(3) . .
C39 C38 C52 120.7(3) . .
C37 C38 C52 121.3(3) . .
C38 C39 C40 122.4(3) . .
C38 C39 H39 118.8 . .
C40 C39 H39 118.8 . .
C39 C40 C35 118.5(3) . .
C39 C40 C31 123.7(3) . .
C35 C40 C31 117.8(3) . .
C44A C41A C43A 112.4(3) . .
C44A C41A C33 112.8(3) . .
C43A C41A C33 110.4(2) . .
C44A C41A C42A 105.8(3) . .
C43A C41A C42A 107.7(3) . .
C33 C41A C42A 107.4(2) . .
C41A C42A H42A 109.5 . .
C41A C42A H42B 109.5 . .
H42A C42A H42B 109.5 . .
C41A C42A H42C 109.5 . .
H42A C42A H42C 109.5 . .
H42B C42A H42C 109.5 . .
C41A C43A H43A 109.5 . .
C41A C43A H43B 109.5 . .
H43A C43A H43B 109.5 . .
C41A C43A H43C 109.5 . .
H43A C43A H43C 109.5 . .
H43B C43A H43C 109.5 . .
C41A C44A H44A 109.5 . .
C41A C44A H44B 109.5 . .
H44A C44A H44B 109.5 . .
C41A C44A H44C 109.5 . .
H44A C44A H44C 109.5 . .
H44B C44A H44C 109.5 . .
C44B C41B C43B 112.4(3) . .
C44B C41B C33 108.6(5) . .
C43B C41B C33 113.4(5) . .
C44B C41B C42B 105.8(3) . .
C43B C41B C42B 107.7(3) . .
C33 C41B C42B 108.7(4) . .
C41B C42B H42D 109.5 . .
C41B C42B H42E 109.5 . .
H42D C42B H42E 109.5 . .
C41B C42B H42F 109.5 . .
H42D C42B H42F 109.5 . .
H42E C42B H42F 109.5 . .
C41B C43B H43D 109.5 . .
C41B C43B H43E 109.5 . .
H43D C43B H43E 109.5 . .
C41B C43B H43F 109.5 . .
H43D C43B H43F 109.5 . .
H43E C43B H43F 109.5 . .
C41B C44B H44D 109.5 . .
C41B C44B H44E 109.5 . .
H44D C44B H44E 109.5 . .
C41B C44B H44F 109.5 . .
H44D C44B H44F 109.5 . .
H44E C44B H44F 109.5 . .
C46 C45 N4 121.1(3) . .
C46 C45 C54 120.1(3) . .
N4 C45 C54 118.8(3) . .
C45 C46 C47 122.3(3) . .
C45 C46 H46 118.8 . .
C47 C46 H46 118.8 . .
C48 C47 C46 117.8(3) . .
C48 C47 C55B 123.0(3) . .
C46 C47 C55B 118.8(3) . .
C48 C47 C55A 121.0(3) . .
C46 C47 C55A 121.1(3) . .
C55B C47 C55A 11.68(19) . .
C47 C48 C49 122.0(3) . .
C47 C48 H48 119.0 . .
C49 C48 H48 119.0 . .
C48 C49 C54 120.1(3) . .
C48 C49 C50 121.6(3) . .
C54 C49 C50 118.3(3) . .
C51 C50 C49 121.5(3) . .
C51 C50 H50 119.3 . .
C49 C50 H50 119.3 . .
C50 C51 C52 121.0(3) . .
C50 C51 H51 119.5 . .
C52 C51 H51 119.5 . .
C53 C52 C51 118.1(3) . .
C53 C52 C38 121.7(3) . .
C51 C52 C38 120.1(3) . .
C52 C53 C54 122.3(3) . .
C52 C53 H53 118.9 . .
C54 C53 H53 118.9 . .
C53 C54 C49 118.7(3) . .
C53 C54 C45 123.7(3) . .
C49 C54 C45 117.6(3) . .
C57A C55A C56A 109.6(3) . .
C57A C55A C58A 109.1(3) . .
C56A C55A C58A 107.0(3) . .
C57A C55A C47 106.9(3) . .
C56A C55A C47 113.9(2) . .
C58A C55A C47 110.3(2) . .
C55A C56A H56A 109.5 . .
C55A C56A H56B 109.5 . .
H56A C56A H56B 109.5 . .
C55A C56A H56C 109.5 . .
H56A C56A H56C 109.5 . .
H56B C56A H56C 109.5 . .
C55A C57A H57A 109.5 . .
C55A C57A H57B 109.5 . .
H57A C57A H57B 109.5 . .
C55A C57A H57C 109.5 . .
H57A C57A H57C 109.5 . .
H57B C57A H57C 109.5 . .
C55A C58A H58A 109.5 . .
C55A C58A H58B 109.5 . .
H58A C58A H58B 109.5 . .
C55A C58A H58C 109.5 . .
H58A C58A H58C 109.5 . .
H58B C58A H58C 109.5 . .
C47 C55B C57B 112.0(4) . .
C47 C55B C56B 107.0(4) . .
C57B C55B C56B 109.6(3) . .
C47 C55B C58B 112.0(4) . .
C57B C55B C58B 109.1(3) . .
C56B C55B C58B 107.1(3) . .
C55B C56B H56D 109.5 . .
C55B C56B H56E 109.5 . .
H56D C56B H56E 109.5 . .
C55B C56B H56F 109.5 . .
H56D C56B H56F 109.5 . .
H56E C56B H56F 109.5 . .
C55B C57B H57D 109.5 . .
C55B C57B H57E 109.5 . .
H57D C57B H57E 109.5 . .
C55B C57B H57F 109.5 . .
H57D C57B H57F 109.5 . .
H57E C57B H57F 109.5 . .
C55B C58B H58D 109.5 . .
C55B C58B H58E 109.5 . .
H58D C58B H58E 109.5 . .
C55B C58B H58F 109.5 . .
H58D C58B H58F 109.5 . .
H58E C58B H58F 109.5 . .
C71 N5 C67 110.8(3) . .
C71 N5 C59 107.6(2) . .
C67 N5 C59 110.6(3) . .
C71 N5 C63 110.3(2) . .
C67 N5 C63 107.3(2) . .
C59 N5 C63 110.2(2) . .
N5 C59 C60 116.1(3) . .
N5 C59 H59 108.3 . .
C60 C59 H59 108.3 . .
N5 C59 H59A 108.3 . .
C60 C59 H59A 108.3 . .
H59 C59 H59A 107.4 . .
C61 C60 C59 111.0(3) . .
C61 C60 H60 109.4 . .
C59 C60 H60 109.4 . .
C61 C60 H60A 109.4 . .
C59 C60 H60A 109.4 . .
H60 C60 H60A 108.0 . .
C62 C61 C60 113.5(3) . .
C62 C61 H61 108.9 . .
C60 C61 H61 108.9 . .
C62 C61 H61A 108.9 . .
C60 C61 H61A 108.9 . .
H61 C61 H61A 107.7 . .
C61 C62 H62 109.5 . .
C61 C62 H62A 109.5 . .
H62 C62 H62A 109.5 . .
C61 C62 H62B 109.5 . .
H62 C62 H62B 109.5 . .
H62A C62 H62B 109.5 . .
C64 C63 N5 116.1(3) . .
C64 C63 H63 108.3 . .
N5 C63 H63 108.3 . .
C64 C63 H63A 108.3 . .
N5 C63 H63A 108.3 . .
H63 C63 H63A 107.4 . .
C63 C64 C65 110.9(3) . .
C63 C64 H64 109.5 . .
C65 C64 H64 109.5 . .
C63 C64 H64A 109.5 . .
C65 C64 H64A 109.5 . .
H64 C64 H64A 108.0 . .
C66 C65 C64 114.1(3) . .
C66 C65 H65 108.7 . .
C64 C65 H65 108.7 . .
C66 C65 H65A 108.7 . .
C64 C65 H65A 108.7 . .
H65 C65 H65A 107.6 . .
C65 C66 H66 109.5 . .
C65 C66 H66A 109.5 . .
H66 C66 H66A 109.5 . .
C65 C66 H66B 109.5 . .
H66 C66 H66B 109.5 . .
H66A C66 H66B 109.5 . .
N5 C67 C68 115.7(3) . .
N5 C67 H67 108.3 . .
C68 C67 H67 108.3 . .
N5 C67 H67A 108.3 . .
C68 C67 H67A 108.3 . .
H67 C67 H67A 107.4 . .
C69 C68 C67 109.8(3) . .
C69 C68 H68 109.7 . .
C67 C68 H68 109.7 . .
C69 C68 H68A 109.7 . .
C67 C68 H68A 109.7 . .
H68 C68 H68A 108.2 . .
C68 C69 C70 112.6(4) . .
C68 C69 H69 109.1 . .
C70 C69 H69 109.1 . .
C68 C69 H69A 109.1 . .
C70 C69 H69A 109.1 . .
H69 C69 H69A 107.8 . .
C69 C70 H70 109.5 . .
C69 C70 H70A 109.5 . .
H70 C70 H70A 109.5 . .
C69 C70 H70B 109.5 . .
H70 C70 H70B 109.5 . .
H70A C70 H70B 109.5 . .
N5 C71 C72 115.6(3) . .
N5 C71 H71 108.4 . .
C72 C71 H71 108.4 . .
N5 C71 H71A 108.4 . .
C72 C71 H71A 108.4 . .
H71 C71 H71A 107.4 . .
C71 C72 C73 111.2(3) . .
C71 C72 H72 109.4 . .
C73 C72 H72 109.4 . .
C71 C72 H72A 109.4 . .
C73 C72 H72A 109.4 . .
H72 C72 H72A 108.0 . .
C74 C73 C72 113.3(3) . .
C74 C73 H73 108.9 . .
C72 C73 H73 108.9 . .
C74 C73 H73A 108.9 . .
C72 C73 H73A 108.9 . .
H73 C73 H73A 107.7 . .
C73 C74 H74 109.5 . .
C73 C74 H74A 109.5 . .
H74 C74 H74A 109.5 . .
C73 C74 H74B 109.5 . .
H74 C74 H74B 109.5 . .
H74A C74 H74B 109.5 . .
S1S C1S O1S 146.4(14) 2 2
S1S C1S S1S 74.7(4) 2 .
O1S C1S S1S 134.9(10) 2 .
S1S C1S C1S 61.2(4) 2 2
O1S C1S C1S 140.5(9) 2 2
S1S C1S C1S 20.1(3) . 2
C1S O1S S1S 15.2(7) 2 .
C2S C2S S1S 87.6(3) 2 .
C1S S1S O1S 18.3(7) 2 .
C1S S1S S1S 82.4(6) 2 2
O1S S1S S1S 99.1(3) . 2
C1S S1S C1S 98.7(5) 2 .
O1S S1S C1S 112.3(3) . .
S1S S1S C1S 22.9(3) 2 .
C1S S1S C2S 102.2(8) 2 .
O1S S1S C2S 109.9(3) . .
S1S S1S C2S 88.8(4) 2 .
C1S S1S C2S 100.9(3) . .

loop_
_geom_bond_atom_site_label_1
_geom_bond_atom_site_label_2
_geom_bond_distance
_geom_bond_site_symmetry_2
C1 O1 1.207(3) .
C1 N2 1.368(4) .
C1 N1 1.377(4) .
N1 C3 1.406(4) .
N1 H1 0.90(4) .
N2 C31 1.416(4) .
N2 H2 0.89(4) .
C2 O2 1.217(3) .
C2 N3 1.378(4) .
C2 N4 1.381(4) .
N3 C17 1.410(4) .
N3 H3 0.94(4) .
N4 C45 1.412(4) .
N4 H4 0.89(4) .
C3 C4 1.374(4) .
C3 C12 1.437(4) .
C4 C5 1.411(4) .
C4 H4A 0.9400 .
C5 C6 1.370(4) .
C5 C13 1.521(4) .
C6 C7 1.413(4) .
C6 H6 0.9400 .
C7 C12 1.412(4) .
C7 C8 1.412(4) .
C8 C9 1.361(4) .
C8 H8 0.9400 .
C9 C10 1.409(4) .
C9 H9 0.9400 .
C10 C11 1.372(4) .
C10 C24 1.483(4) .
C11 C12 1.415(4) .
C11 H11 0.9400 .
C13 C16 1.520(5) .
C13 C14 1.521(5) .
C13 C15 1.533(5) .
C14 H14 0.9700 .
C14 H14A 0.9700 .
C14 H14B 0.9700 .
C15 H15 0.9700 .
C15 H15A 0.9700 .
C15 H15B 0.9700 .
C16 H16 0.9700 .
C16 H16A 0.9700 .
C16 H16B 0.9700 .
C17 C18 1.370(4) .
C17 C26 1.428(4) .
C18 C19 1.418(4) .
C18 H18 0.9400 .
C19 C20 1.366(4) .
C19 C27 1.517(4) .
C20 C21 1.409(4) .
C20 H20 0.9400 .
C21 C22 1.412(4) .
C21 C26 1.423(4) .
C22 C23 1.354(4) .
C22 H22 0.9400 .
C23 C24 1.414(4) .
C23 H23 0.9400 .
C24 C25 1.381(4) .
C25 C26 1.420(4) .
C25 H25 0.9400 .
C27 C28 1.523(5) .
C27 C29 1.531(5) .
C27 C30 1.537(5) .
C28 H28 0.9700 .
C28 H28A 0.9700 .
C28 H28B 0.9700 .
C29 H29 0.9700 .
C29 H29A 0.9700 .
C29 H29B 0.9700 .
C30 H30 0.9700 .
C30 H30A 0.9700 .
C30 H30B 0.9700 .
C31 C32 1.368(4) .
C31 C40 1.420(4) .
C32 C33 1.410(4) .
C32 H32 0.9400 .
C33 C34 1.369(4) .
C33 C41A 1.506(4) .
C33 C41B 1.558(6) .
C34 C35 1.413(4) .
C34 H34 0.9400 .
C35 C36 1.412(4) .
C35 C40 1.417(4) .
C36 C37 1.359(4) .
C36 H36 0.9400 .
C37 C38 1.407(4) .
C37 H37 0.9400 .
C38 C39 1.378(4) .
C38 C52 1.487(4) .
C39 C40 1.413(4) .
C39 H39 0.9400 .
C41A C44A 1.502(4) .
C41A C43A 1.504(4) .
C41A C42A 1.558(4) .
C42A H42A 0.9700 .
C42A H42B 0.9700 .
C42A H42C 0.9700 .
C43A H43A 0.9700 .
C43A H43B 0.9700 .
C43A H43C 0.9700 .
C44A H44A 0.9700 .
C44A H44B 0.9700 .
C44A H44C 0.9700 .
C41B C44B 1.502(4) .
C41B C43B 1.504(4) .
C41B C42B 1.558(4) .
C42B H42D 0.9700 .
C42B H42E 0.9700 .
C42B H42F 0.9700 .
C43B H43D 0.9700 .
C43B H43E 0.9700 .
C43B H43F 0.9700 .
C44B H44D 0.9700 .
C44B H44E 0.9700 .
C44B H44F 0.9700 .
C45 C46 1.376(4) .
C45 C54 1.424(4) .
C46 C47 1.411(4) .
C46 H46 0.9400 .
C47 C48 1.364(4) .
C47 C55B 1.485(5) .
C47 C55A 1.550(4) .
C48 C49 1.410(4) .
C48 H48 0.9400 .
C49 C54 1.415(4) .
C49 C50 1.418(4) .
C50 C51 1.359(4) .
C50 H50 0.9400 .
C51 C52 1.417(4) .
C51 H51 0.9400 .
C52 C53 1.376(4) .
C53 C54 1.415(4) .
C53 H53 0.9400 .
C55A C57A 1.519(4) .
C55A C56A 1.527(4) .
C55A C58A 1.542(5) .
C56A H56A 0.9700 .
C56A H56B 0.9700 .
C56A H56C 0.9700 .
C57A H57A 0.9700 .
C57A H57B 0.9700 .
C57A H57C 0.9700 .
C58A H58A 0.9700 .
C58A H58B 0.9700 .
C58A H58C 0.9700 .
C55B C57B 1.519(4) .
C55B C56B 1.527(4) .
C55B C58B 1.542(5) .
C56B H56D 0.9700 .
C56B H56E 0.9700 .
C56B H56F 0.9700 .
C57B H57D 0.9700 .
C57B H57E 0.9700 .
C57B H57F 0.9700 .
C58B H58D 0.9700 .
C58B H58E 0.9700 .
C58B H58F 0.9700 .
N5 C71 1.512(4) .
N5 C67 1.516(4) .
N5 C59 1.516(4) .
N5 C63 1.526(4) .
C59 C60 1.520(5) .
C59 H59 0.9800 .
C59 H59A 0.9800 .
C60 C61 1.520(5) .
C60 H60 0.9800 .
C60 H60A 0.9800 .
C61 C62 1.513(6) .
C61 H61 0.9800 .
C61 H61A 0.9800 .
C62 H62 0.9700 .
C62 H62A 0.9700 .
C62 H62B 0.9700 .
C63 C64 1.510(5) .
C63 H63 0.9800 .
C63 H63A 0.9800 .
C64 C65 1.528(5) .
C64 H64 0.9800 .
C64 H64A 0.9800 .
C65 C66 1.503(5) .
C65 H65 0.9800 .
C65 H65A 0.9800 .
C66 H66 0.9700 .
C66 H66A 0.9700 .
C66 H66B 0.9700 .
C67 C68 1.520(5) .
C67 H67 0.9800 .
C67 H67A 0.9800 .
C68 C69 1.510(5) .
C68 H68 0.9800 .
C68 H68A 0.9800 .
C69 C70 1.521(6) .
C69 H69 0.9800 .
C69 H69A 0.9800 .
C70 H70 0.9700 .
C70 H70A 0.9700 .
C70 H70B 0.9700 .
C71 C72 1.515(5) .
C71 H71 0.9800 .
C71 H71A 0.9800 .
C72 C73 1.526(5) .
C72 H72 0.9800 .
C72 H72A 0.9800 .
C73 C74 1.499(6) .
C73 H73 0.9800 .
C73 H73A 0.9800 .
C74 H74 0.9700 .
C74 H74A 0.9700 .
C74 H74B 0.9700 .
C1S S1S 0.694(10) 2
C1S O1S 0.829(7) 2
C1S S1S 1.768(4) .
C1S C1S 1.994(7) 2
O1S C1S 0.830(7) 2
O1S S1S 1.459(4) .
C2S C2S 1.760(18) 2
C2S S1S 1.786(4) .
S1S C1S 0.694(10) 2
S1S S1S 1.721(5) 2

loop_
_geom_torsion_atom_site_label_1
_geom_torsion_atom_site_label_2
_geom_torsion_atom_site_label_3
_geom_torsion_atom_site_label_4
_geom_torsion
_geom_torsion_site_symmetry_1
_geom_torsion_site_symmetry_4
O1 C1 N1 C3 -8.5(5) . .
N2 C1 N1 C3 173.7(3) . .
O1 C1 N2 C31 10.9(5) . .
N1 C1 N2 C31 -171.4(3) . .
O2 C2 N3 C17 4.6(5) . .
N4 C2 N3 C17 -174.4(3) . .
O2 C2 N4 C45 1.7(5) . .
N3 C2 N4 C45 -179.2(3) . .
C1 N1 C3 C4 28.7(4) . .
C1 N1 C3 C12 -151.8(3) . .
N1 C3 C4 C5 -178.9(3) . .
C12 C3 C4 C5 1.6(5) . .
C3 C4 C5 C6 -3.1(5) . .
C3 C4 C5 C13 176.5(3) . .
C4 C5 C6 C7 2.3(5) . .
C13 C5 C6 C7 -177.3(3) . .
C5 C6 C7 C12 -0.2(5) . .
C5 C6 C7 C8 178.3(3) . .
C12 C7 C8 C9 0.5(4) . .
C6 C7 C8 C9 -178.0(3) . .
C7 C8 C9 C10 -0.9(5) . .
C8 C9 C10 C11 0.9(4) . .
C8 C9 C10 C24 -178.3(3) . .
C9 C10 C11 C12 -0.4(4) . .
C24 C10 C11 C12 178.7(3) . .
C8 C7 C12 C11 0.0(4) . .
C6 C7 C12 C11 178.5(3) . .
C8 C7 C12 C3 -179.8(3) . .
C6 C7 C12 C3 -1.3(4) . .
C10 C11 C12 C7 0.0(4) . .
C10 C11 C12 C3 179.8(3) . .
C4 C3 C12 C7 0.6(4) . .
N1 C3 C12 C7 -178.9(3) . .
C4 C3 C12 C11 -179.2(3) . .
N1 C3 C12 C11 1.3(4) . .
C6 C5 C13 C16 -120.8(4) . .
C4 C5 C13 C16 59.6(4) . .
C6 C5 C13 C14 1.0(5) . .
C4 C5 C13 C14 -178.5(3) . .
C6 C5 C13 C15 120.1(4) . .
C4 C5 C13 C15 -59.4(4) . .
C2 N3 C17 C18 13.0(5) . .
C2 N3 C17 C26 -168.4(3) . .
N3 C17 C18 C19 177.6(3) . .
C26 C17 C18 C19 -1.0(5) . .
C17 C18 C19 C20 -0.6(5) . .
C17 C18 C19 C27 -178.8(3) . .
C18 C19 C20 C21 1.2(5) . .
C27 C19 C20 C21 179.3(3) . .
C19 C20 C21 C22 178.9(3) . .
C19 C20 C21 C26 -0.2(5) . .
C20 C21 C22 C23 -177.5(3) . .
C26 C21 C22 C23 1.6(5) . .
C21 C22 C23 C24 -0.2(5) . .
C22 C23 C24 C25 -1.1(5) . .
C22 C23 C24 C10 177.5(3) . .
C11 C10 C24 C25 -32.0(4) . .
C9 C10 C24 C25 147.1(3) . .
C11 C10 C24 C23 149.4(3) . .
C9 C10 C24 C23 -31.5(4) . .
C23 C24 C25 C26 1.0(4) . .
C10 C24 C25 C26 -177.6(3) . .
C24 C25 C26 C21 0.4(4) . .
C24 C25 C26 C17 179.2(3) . .
C20 C21 C26 C25 177.5(3) . .
C22 C21 C26 C25 -1.7(4) . .
C20 C21 C26 C17 -1.4(4) . .
C22 C21 C26 C17 179.5(3) . .
C18 C17 C26 C25 -176.9(3) . .
N3 C17 C26 C25 4.5(4) . .
C18 C17 C26 C21 1.9(4) . .
N3 C17 C26 C21 -176.7(3) . .
C20 C19 C27 C28 4.3(5) . .
C18 C19 C27 C28 -177.6(3) . .
C20 C19 C27 C29 124.9(4) . .
C18 C19 C27 C29 -57.0(4) . .
C20 C19 C27 C30 -114.8(4) . .
C18 C19 C27 C30 63.3(4) . .
C1 N2 C31 C32 23.2(5) . .
C1 N2 C31 C40 -158.8(3) . .
N2 C31 C32 C33 178.1(3) . .
C40 C31 C32 C33 0.2(5) . .
C31 C32 C33 C34 0.4(5) . .
C31 C32 C33 C41A 179.9(3) . .
C31 C32 C33 C41B -175.4(3) . .
C32 C33 C34 C35 -0.5(5) . .
C41A C33 C34 C35 -180.0(3) . .
C41B C33 C34 C35 175.4(3) . .
C33 C34 C35 C36 -179.2(3) . .
C33 C34 C35 C40 0.0(5) . .
C34 C35 C36 C37 178.2(3) . .
C40 C35 C36 C37 -1.0(4) . .
C35 C36 C37 C38 0.9(5) . .
C36 C37 C38 C39 0.4(4) . .
C36 C37 C38 C52 178.6(3) . .
C37 C38 C39 C40 -1.6(4) . .
C52 C38 C39 C40 -179.8(3) . .
C38 C39 C40 C35 1.4(4) . .
C38 C39 C40 C31 -178.5(3) . .
C36 C35 C40 C39 -0.1(4) . .
C34 C35 C40 C39 -179.3(3) . .
C36 C35 C40 C31 179.8(3) . .
C34 C35 C40 C31 0.6(4) . .
C32 C31 C40 C39 179.2(3) . .
N2 C31 C40 C39 1.2(4) . .
C32 C31 C40 C35 -0.7(4) . .
N2 C31 C40 C35 -178.7(3) . .
C34 C33 C41A C44A -4.9(4) . .
C32 C33 C41A C44A 175.7(3) . .
C41B C33 C41A C44A 44(2) . .
C34 C33 C41A C43A 121.8(4) . .
C32 C33 C41A C43A -57.7(4) . .
C41B C33 C41A C43A 170(2) . .
C34 C33 C41A C42A -121.0(3) . .
C32 C33 C41A C42A 59.5(3) . .
C41B C33 C41A C42A -72(2) . .
C34 C33 C41B C44B 56.0(5) . .
C32 C33 C41B C44B -128.3(5) . .
C41A C33 C41B C44B -78(2) . .
C34 C33 C41B C43B -178.3(4) . .
C32 C33 C41B C43B -2.6(5) . .
C41A C33 C41B C43B 48(2) . .
C34 C33 C41B C42B -58.6(5) . .
C32 C33 C41B C42B 117.1(4) . .
C41A C33 C41B C42B 168(2) . .
C2 N4 C45 C46 37.9(4) . .
C2 N4 C45 C54 -144.8(3) . .
N4 C45 C46 C47 177.7(3) . .
C54 C45 C46 C47 0.4(5) . .
C45 C46 C47 C48 1.1(5) . .
C45 C46 C47 C55B 173.0(3) . .
C45 C46 C47 C55A -173.8(3) . .
C46 C47 C48 C49 -0.9(5) . .
C55B C47 C48 C49 -172.5(3) . .
C55A C47 C48 C49 174.0(3) . .
C47 C48 C49 C54 -0.8(5) . .
C47 C48 C49 C50 -179.8(3) . .
C48 C49 C50 C51 176.8(3) . .
C54 C49 C50 C51 -2.3(5) . .
C49 C50 C51 C52 -0.6(5) . .
C50 C51 C52 C53 3.2(5) . .
C50 C51 C52 C38 -173.3(3) . .
C39 C38 C52 C53 -28.7(4) . .
C37 C38 C52 C53 153.2(3) . .
C39 C38 C52 C51 147.7(3) . .
C37 C38 C52 C51 -30.5(4) . .
C51 C52 C53 C54 -2.8(4) . .
C38 C52 C53 C54 173.6(3) . .
C52 C53 C54 C49 0.0(4) . .
C52 C53 C54 C45 -178.7(3) . .
C48 C49 C54 C53 -176.5(3) . .
C50 C49 C54 C53 2.6(4) . .
C48 C49 C54 C45 2.3(4) . .
C50 C49 C54 C45 -178.7(3) . .
C46 C45 C54 C53 176.6(3) . .
N4 C45 C54 C53 -0.8(4) . .
C46 C45 C54 C49 -2.1(4) . .
N4 C45 C54 C49 -179.4(3) . .
C48 C47 C55A C57A 68.6(4) . .
C46 C47 C55A C57A -116.8(3) . .
C55B C47 C55A C57A -34.8(9) . .
C48 C47 C55A C56A -170.3(3) . .
C46 C47 C55A C56A 4.4(4) . .
C55B C47 C55A C56A 86.4(9) . .
C48 C47 C55A C58A -49.9(4) . .
C46 C47 C55A C58A 124.8(3) . .
C55B C47 C55A C58A -153.3(10) . .
C48 C47 C55B C57B 111.7(5) . .
C46 C47 C55B C57B -59.8(5) . .
C55A C47 C55B C57B -164.5(11) . .
C48 C47 C55B C56B -128.2(4) . .
C46 C47 C55B C56B 60.3(5) . .
C55A C47 C55B C56B -44.4(9) . .
C48 C47 C55B C58B -11.2(5) . .
C46 C47 C55B C58B 177.3(4) . .
C55A C47 C55B C58B 72.7(9) . .
C71 N5 C59 C60 172.2(3) . .
C67 N5 C59 C60 51.1(4) . .
C63 N5 C59 C60 -67.4(3) . .
N5 C59 C60 C61 165.1(3) . .
C59 C60 C61 C62 -74.0(4) . .
C71 N5 C63 C64 52.6(4) . .
C67 N5 C63 C64 173.4(3) . .
C59 N5 C63 C64 -66.1(3) . .
N5 C63 C64 C65 168.2(3) . .
C63 C64 C65 C66 -74.0(4) . .
C71 N5 C67 C68 -59.4(4) . .
C59 N5 C67 C68 59.7(4) . .
C63 N5 C67 C68 -180.0(3) . .
N5 C67 C68 C69 -176.5(3) . .
C67 C68 C69 C70 -175.3(3) . .
C67 N5 C71 C72 -54.0(4) . .
C59 N5 C71 C72 -175.0(3) . .
C63 N5 C71 C72 64.7(4) . .
N5 C71 C72 C73 -170.2(3) . .
C71 C72 C73 C74 81.5(4) . .
C1S O1S S1S S1S -24(2) 2 2
C1S O1S S1S C1S -44(2) 2 .
C1S O1S S1S C2S 68(2) 2 .
S1S C1S S1S C1S 45.1(14) 2 2
O1S C1S S1S C1S -116.3(8) 2 2
S1S C1S S1S O1S 57.8(8) 2 .
O1S C1S S1S O1S -103.6(14) 2 .
C1S C1S S1S O1S 12.7(7) 2 .
O1S C1S S1S S1S -161.4(19) 2 2
C1S C1S S1S S1S -45.1(14) 2 2
S1S C1S S1S C2S -59.3(8) 2 .
O1S C1S S1S C2S 139.3(13) 2 .
C1S C1S S1S C2S -104.4(8) 2 .
C2S C2S S1S C1S -102.2(10) 2 2
C2S C2S S1S O1S -119.5(7) 2 .
C2S C2S S1S S1S -20.2(8) 2 2
C2S C2S S1S C1S -0.7(9) 2 .
